data_9007517
loop_
_publ_author_name
'Adiwidjaja, G.'
'Lohn, J.'

_publ_section_title
;
 Strukturverfeinerung von enargit, Cu3AsS4
;
_journal_name_full 'Acta Crystallographica, Section B'
_journal_page_first 1878
_journal_page_last 1879
_journal_paper_doi 10.1107/S0567740870005034
_journal_volume 26
_journal_year 1970
_chemical_compound_source 'Butte, Montana, USA'
_chemical_formula_sum 'As Cu3 S4'
_chemical_name_mineral Enargite
_space_group_IT_number 31
_symmetry_space_group_name_Hall 'P 2ac -2'
_symmetry_space_group_name_H-M 'P m n 21'
_cell_angle_alpha 90
_cell_angle_beta 90
_cell_angle_gamma 90
_cell_length_a 7.407
_cell_length_b 6.436
_cell_length_c 6.154
_cell_formula_units_Z 2
_cell_volume 293.370
_database_code_amcsd 0009381
_exptl_crystal_density_diffrn 4.458
_cod_original_formula_sum 'Cu3 As S4'
_cod_database_code 9007517

loop_
_space_group_symop_operation_xyz
x,y,z
1/2+x,-y,1/2+z
-x,y,z
1/2-x,-y,1/2+z

loop_
_atom_site_label
_atom_site_fract_x
_atom_site_fract_y
_atom_site_fract_z
_atom_site_U_iso_or_equiv
Cu1 0.00000 0.15140 0.49830 0.01029
Cu2 0.24660 0.32550 0.98660 0.01179
As 0.00000 0.82680 0.00000 ?
S1 0.00000 0.82260 0.64540 ?
S2 0.00000 0.14360 0.11660 0.00100
S3 0.25980 0.33640 0.61880 ?

loop_
_cod_related_entry_id
_cod_related_entry_database
_cod_related_entry_code
1 AMCSD 0009381
